data_4135198
loop_
_publ_author_name
'Yan, Yong'
'Carrington, Elliot J.'
'P\'etuya, R\'emi'
'Whitehead, George F. S.'
'Verma, Ajay'
'Hylton, Rebecca K.'
'Tang, Chiu C.'
'Berry, Neil G.'
'Darling, George R.'
'Dyer, Matthew S.'
'Antypov, Dmytro'
'Katsoulidis, Alexandros P.'
'Rosseinsky, Matthew J.'

_publ_section_title
;
 Amino Acid Residues Determine the Response of Flexible Metal-Organic
 Frameworks to Guests.
;
_journal_name_full 'Journal of the American Chemical Society'
_journal_paper_doi 10.1021/jacs.0c03853
_journal_year 2020
_chemical_formula_moiety 'C6 H5 N3 O3 Zn, 0.76(C2 H6 O S)'
_chemical_formula_sum 'C7.51 H9.54 N3 O3.76 S0.76 Zn'
_chemical_formula_weight 291.61
_space_group_crystal_system trigonal
_space_group_IT_number 161
_space_group_name_Hall 'R 3 -2"c'
_space_group_name_H-M_alt 'R 3 c :H'
_atom_sites_solution_hydrogens geom
_atom_sites_solution_primary direct
_audit_creation_date 2018-06-20
_audit_creation_method
;
Olex2 1.2
(compiled 2018.05.29 svn.r3508 for OlexSys, GUI svn.r5506)
;
_cell_angle_alpha 90
_cell_angle_beta 90
_cell_angle_gamma 120
_cell_formula_units_Z 18
_cell_length_a 28.0952(14)
_cell_length_b 28.0952(14)
_cell_length_c 10.1517(5)
_cell_measurement_reflns_used 10248
_cell_measurement_temperature 100
_cell_measurement_theta_max 26.4410
_cell_measurement_theta_min 2.4830
_cell_volume 6939.6(6)
_computing_cell_refinement 'CrysAlisPro 1.171.38.46 (Rigaku OD, 2015)'
_computing_data_collection 'CrysAlisPro 1.171.38.46 (Rigaku OD, 2015)'
_computing_data_reduction 'CrysAlisPro 1.171.38.46 (Rigaku OD, 2015)'
_computing_molecular_graphics 'Olex2 (Dolomanov et al., 2009)'
_computing_publication_material 'Olex2 (Dolomanov et al., 2009)'
_computing_structure_refinement 'ShelXL (Sheldrick, 2015)'
_computing_structure_solution 'ShelXS (Sheldrick, 2008)'
_diffrn_ambient_temperature 100
_diffrn_detector 'CCD plate'
_diffrn_measured_fraction_theta_full 0.999
_diffrn_measured_fraction_theta_max 0.999
_diffrn_measurement_details
;
List of Runs (angles in degrees, time in seconds):

  # Type    Start    End  Width  t~exp~   \w     \q     \k     \f   Frames
--------------------------------------------------------------------------
  1  \w   -110.00  15.00   1.00   10.00    --  -20.00 -68.00   0.00  125
  2  \w   -110.00  15.00   1.00   10.00    --  -20.00 -68.00 120.00  125
  3  \w   -110.00  15.00   1.00   10.00    --  -20.00 -68.00 240.00  125
  4  \w   -110.00  15.00   1.00   10.00    --  -20.00 -30.00  90.00  125
;
_diffrn_measurement_device 'abstract diffractometer'
_diffrn_measurement_device_type 'Rigaku Mo Rotating Anode Source With Saturn Detector'
_diffrn_measurement_method '\w scans'
_diffrn_orient_matrix_type 'CrysAlisPro convention (1999,Acta A55,543-557)'
_diffrn_orient_matrix_UB_11 -0.0042264000
_diffrn_orient_matrix_UB_12 0.0228402000
_diffrn_orient_matrix_UB_13 -0.0039040000
_diffrn_orient_matrix_UB_21 0.0266019000
_diffrn_orient_matrix_UB_22 0.0172353000
_diffrn_orient_matrix_UB_23 0.0264067000
_diffrn_orient_matrix_UB_31 0.0111302000
_diffrn_orient_matrix_UB_32 0.0056389000
_diffrn_orient_matrix_UB_33 -0.0645691000
_diffrn_radiation_monochromator graphite
_diffrn_radiation_probe x-ray
_diffrn_radiation_type MoK\a
_diffrn_radiation_wavelength 0.71073
_diffrn_reflns_av_R_equivalents 0.0824
_diffrn_reflns_av_unetI/netI 0.0452
_diffrn_reflns_Laue_measured_fraction_full 0.999
_diffrn_reflns_Laue_measured_fraction_max 0.999
_diffrn_reflns_limit_h_max 33
_diffrn_reflns_limit_h_min -35
_diffrn_reflns_limit_k_max 35
_diffrn_reflns_limit_k_min -35
_diffrn_reflns_limit_l_max 12
_diffrn_reflns_limit_l_min -10
_diffrn_reflns_number 25728
_diffrn_reflns_point_group_measured_fraction_full 0.963
_diffrn_reflns_point_group_measured_fraction_max 0.955
_diffrn_reflns_theta_full 25.242
_diffrn_reflns_theta_max 26.369
_diffrn_reflns_theta_min 2.511
_diffrn_source 'fine-focus sealed X-ray tube'
_diffrn_source_type 'Enhance (Mo) X-ray Source'
_exptl_absorpt_coefficient_mu 1.695
_exptl_absorpt_correction_T_max 1.00000
_exptl_absorpt_correction_T_min 0.93047
_exptl_absorpt_correction_type multi-scan
_exptl_absorpt_process_details
;
CrysAlisPro 1.171.38.46 (Rigaku Oxford Diffraction, 2015)
Empirical absorption correction using spherical harmonics,
 implemented in SCALE3 ABSPACK scaling algorithm.
;
_exptl_crystal_colour white
_exptl_crystal_colour_primary white
_exptl_crystal_density_diffrn 1.256
_exptl_crystal_description needle
_exptl_crystal_F_000 2660
_exptl_crystal_preparation 'Solvent Exchange DMSO'
_exptl_crystal_size_max 0.245
_exptl_crystal_size_mid 0.025
_exptl_crystal_size_min 0.024
_refine_diff_density_max 1.255
_refine_diff_density_min -0.781
_refine_diff_density_rms 0.167
_refine_ls_abs_structure_details
;
 Flack x determined using 1020 quotients [(I+)-(I-)]/[(I+)+(I-)]
 (Parsons, Flack and Wagner, Acta Cryst. B69 (2013) 249-259).
;
_refine_ls_abs_structure_Flack -0.003(16)
_refine_ls_extinction_method none
_refine_ls_goodness_of_fit_ref 1.061
_refine_ls_hydrogen_treatment constr
_refine_ls_matrix_type full
_refine_ls_number_parameters 132
_refine_ls_number_reflns 3026
_refine_ls_number_restraints 23
_refine_ls_restrained_S_all 1.057
_refine_ls_R_factor_all 0.0852
_refine_ls_R_factor_gt 0.0752
_refine_ls_shift/su_max 0.000
_refine_ls_shift/su_mean 0.000
_refine_ls_structure_factor_coef Fsqd
_refine_ls_weighting_details 'w=1/[\s^2^(Fo^2^)+(0.1576P)^2^+39.9716P] where P=(Fo^2^+2Fc^2^)/3'
_refine_ls_weighting_scheme calc
_refine_ls_wR_factor_gt 0.2169
_refine_ls_wR_factor_ref 0.2268
_reflns_Friedel_coverage 0.902
_reflns_Friedel_fraction_full 0.926
_reflns_Friedel_fraction_max 0.911
_reflns_number_gt 2640
_reflns_number_total 3026
_reflns_threshold_expression 'I > 2\s(I)'
_cod_data_source_file ZnGlyPyr_DMSO_100K.cif
_cod_data_source_block ZnGlyPyr_DMSO_100K
_cod_original_cell_volume 6939.6(8)
_cod_original_sg_symbol_H-M 'R 3 c'
_cod_database_code 4135198
_shelx_shelxl_version_number 2014/7
_chemical_oxdiff_formula 'Zn C8 H8 N3 O3'
_shelx_space_group_comment
;
The symmetry employed for this shelxl refinement is uniquely defined
by the following loop, which should always be used as a source of
symmetry information in preference to the above space-group names.
They are only intended as comments.
;
_reflns_odcompleteness_completeness 99.88
_reflns_odcompleteness_iscentric 1
_reflns_odcompleteness_theta 26.31
_olex2_refinement_description
;
1. Fixed Uiso
 At 1.2 times of:
  All C(H) groups, All C(H,H) groups, All N(H) groups
 At 1.5 times of:
  All C(H,H,H) groups
2. Rigid bond restraints
 N2, N1
 with sigma for 1-2 distances of 0.01 and sigma for 1-3 distances of 0.01
 Zn1, N1
 with sigma for 1-2 distances of 0.01 and sigma for 1-3 distances of 0.01
 N1, C1
 with sigma for 1-2 distances of 0.01 and sigma for 1-3 distances of 0.01
3. Uiso/Uaniso restraints and constraints
C3 \\sim N2 \\sim N1 \\sim C2 \\sim C1: within 2A with sigma of 0.04 and sigma
for terminal atoms of 0.08
O4 \\sim O4A: within 2A with sigma of 0.04 and sigma for terminal atoms of 0.08
S1A \\sim S1: within 2A with sigma of 0.04 and sigma for terminal atoms of 0.08
C7 \\sim C7A: within 2A with sigma of 0.04 and sigma for terminal atoms of 0.08
Uanis(N2) = Uanis(N1)
Uiso(C7) = Uiso(C8)
4. Others
 Sof(S1)=Sof(O4)=Sof(C7)=Sof(H7A)=Sof(H7B)=Sof(H7C)=Sof(C8)=Sof(H8A)=Sof(H8B)=
 Sof(H8C)=Sof(S1A)=Sof(C7A)=Sof(H7AA)=Sof(H7AB)=Sof(H7AC)=Sof(C8A)=Sof(H8AA)=
 Sof(H8AB)=Sof(H8AC)=Sof(O4A)=0.5*FVAR(2)
5.a Free rotating group:
 S1(O4,C7,C8), S1A(C7A,C8A,O4A)
5.b Secondary CH2 refined with riding coordinates:
 C5(H5A,H5B)
5.c Me refined with riding coordinates:
 C7(H7A,H7B,H7C), C8(H8A,H8B,H8C), C7A(H7AA,H7AB,H7AC), C8A(H8AA,H8AB,H8AC)
5.d Aromatic/amide H refined with riding coordinates:
 N3(H3), C2(H2), C1(H1)
;
_olex2_submission_special_instructions 'No special instructions were received'
_oxdiff_exptl_absorpt_empirical_details
;
Empirical correction (ABSPACK) includes:
- Absorption correction using spherical harmonics
- Frame scaling
- Detector area scaling
;
_oxdiff_exptl_absorpt_empirical_full_max 3.531
_oxdiff_exptl_absorpt_empirical_full_min 0.828

loop_
_space_group_symop_operation_xyz
'x, y, z'
'-y, x-y, z'
'-x+y, -x, z'
'-x+y, y, z+1/2'
'x, x-y, z+1/2'
'-y, -x, z+1/2'
'x+2/3, y+1/3, z+1/3'
'-y+2/3, x-y+1/3, z+1/3'
'-x+y+2/3, -x+1/3, z+1/3'
'-x+y+2/3, y+1/3, z+5/6'
'x+2/3, x-y+1/3, z+5/6'
'-y+2/3, -x+1/3, z+5/6'
'x+1/3, y+2/3, z+2/3'
'-y+1/3, x-y+2/3, z+2/3'
'-x+y+1/3, -x+2/3, z+2/3'
'-x+y+1/3, y+2/3, z+7/6'
'x+1/3, x-y+2/3, z+7/6'
'-y+1/3, -x+2/3, z+7/6'

loop_
_atom_site_label
_atom_site_type_symbol
_atom_site_fract_x
_atom_site_fract_y
_atom_site_fract_z
_atom_site_U_iso_or_equiv
_atom_site_adp_type
_atom_site_occupancy
_atom_site_site_symmetry_order
_atom_site_calc_flag
_atom_site_refinement_flags_posn
_atom_site_refinement_flags_adp
_atom_site_refinement_flags_occupancy
_atom_site_disorder_assembly
_atom_site_disorder_group
Zn1 Zn 0.35381(5) 0.33000(6) 0.32963(15) 0.0263(4) Uani 1 1 d . U . . .
O1 O 0.4005(3) 0.3285(3) 0.4723(7) 0.0287(17) Uani 1 1 d . . . . .
C4 C 0.5534(5) 0.4644(5) 0.5131(11) 0.036(3) Uani 1 1 d . . . . .
O3 O 0.5459(5) 0.4527(4) 0.3940(8) 0.060(3) Uani 1 1 d . . . . .
C6 C 0.4315(5) 0.3610(4) 0.5595(11) 0.026(2) Uani 1 1 d . . . . .
C3 C 0.5911(5) 0.5213(4) 0.5563(11) 0.029(2) Uani 1 1 d . U . . .
N3 N 0.5290(4) 0.4264(4) 0.6079(10) 0.029(2) Uani 1 1 d . . . . .
H3 H 0.5376 0.4357 0.6910 0.035 Uiso 1 1 calc R . . . .
C5 C 0.4878(4) 0.3691(4) 0.5739(11) 0.027(2) Uani 1 1 d . . . . .
H5A H 0.4875 0.3443 0.6436 0.032 Uiso 1 1 calc R . . . .
H5B H 0.4986 0.3590 0.4904 0.032 Uiso 1 1 calc R . . . .
N2 N 0.3872(4) 0.3565(4) 0.0471(9) 0.0267(15) Uani 1 1 d . U . . .
N1 N 0.4027(4) 0.3596(4) 0.1772(9) 0.0267(15) Uani 1 1 d . U . . .
C2 C 0.6132(5) 0.5668(5) 0.4771(11) 0.035(3) Uani 1 1 d . U . . .
H2 H 0.6077 0.5660 0.3846 0.042 Uiso 1 1 calc R . . . .
O2 O 0.4164(3) 0.3838(4) 0.6469(9) 0.0368(19) Uani 1 1 d . . . . .
C1 C 0.6083(4) 0.5416(5) 0.6845(11) 0.028(2) Uani 1 1 d . U . . .
H1 H 0.5992 0.5202 0.7626 0.033 Uiso 1 1 calc R . . . .
S1 S 0.4179(5) 0.4938(5) 0.2107(11) 0.058(3) Uiso 0.378(11) 1 d . U P A 1
O4 O 0.4183(8) 0.4880(8) 0.3579(11) 0.026(5) Uiso 0.378(11) 1 d G U P A 1
C7 C 0.390(2) 0.539(2) 0.177(3) 0.107(16) Uiso 0.378(11) 1 d G U P A 1
H7A H 0.3894 0.5436 0.0819 0.161 Uiso 0.378(11) 1 calc R . P A 1
H7B H 0.3530 0.5223 0.2129 0.161 Uiso 0.378(11) 1 calc R . P A 1
H7C H 0.4137 0.5745 0.2189 0.161 Uiso 0.378(11) 1 calc R . P A 1
C8 C 0.4879(7) 0.5420(18) 0.162(3) 0.107(16) Uiso 0.378(11) 1 d G . P A 1
H8A H 0.4894 0.5470 0.0658 0.161 Uiso 0.378(11) 1 calc R . P A 1
H8B H 0.5001 0.5774 0.2050 0.161 Uiso 0.378(11) 1 calc R . P A 1
H8C H 0.5120 0.5277 0.1874 0.161 Uiso 0.378(11) 1 calc R . P A 1
S1A S 0.4242(8) 0.4796(8) 0.302(2) 0.112(7) Uiso 0.378(11) 1 d . U P A 2
C7A C 0.396(2) 0.5153(18) 0.394(5) 0.14(3) Uiso 0.378(11) 1 d G U P A 2
H7AA H 0.3924 0.5410 0.3352 0.208 Uiso 0.378(11) 1 calc R . P A 2
H7AB H 0.3600 0.4885 0.4287 0.208 Uiso 0.378(11) 1 calc R . P A 2
H7AC H 0.4209 0.5356 0.4665 0.208 Uiso 0.378(11) 1 calc R . P A 2
C8A C 0.4926(11) 0.5383(13) 0.282(5) 0.10(2) Uiso 0.378(11) 1 d G . P A 2
H8AA H 0.4913 0.5646 0.2208 0.150 Uiso 0.378(11) 1 calc R . P A 2
H8AB H 0.5064 0.5560 0.3677 0.150 Uiso 0.378(11) 1 calc R . P A 2
H8AC H 0.5172 0.5260 0.2471 0.150 Uiso 0.378(11) 1 calc R . P A 2
O4A O 0.4290(10) 0.4410(8) 0.396(2) 0.042(6) Uiso 0.378(11) 1 d G U P A 2

loop_
_atom_site_aniso_label
_atom_site_aniso_U_11
_atom_site_aniso_U_22
_atom_site_aniso_U_33
_atom_site_aniso_U_23
_atom_site_aniso_U_13
_atom_site_aniso_U_12
Zn1 0.0358(8) 0.0384(7) 0.0102(6) 0.0020(4) 0.0021(5) 0.0226(7)
O1 0.037(4) 0.029(4) 0.018(4) -0.003(3) -0.005(3) 0.014(4)
C4 0.037(6) 0.036(6) 0.023(7) 0.004(5) -0.001(5) 0.008(5)
O3 0.080(8) 0.037(5) 0.019(5) 0.001(4) -0.021(5) -0.004(5)
C6 0.033(6) 0.023(5) 0.016(6) 0.001(4) 0.001(4) 0.011(4)
C3 0.029(5) 0.027(5) 0.020(6) -0.001(4) -0.008(4) 0.007(4)
N3 0.026(5) 0.035(5) 0.017(5) -0.002(4) -0.011(4) 0.008(4)
C5 0.028(5) 0.026(5) 0.021(6) 0.001(4) 0.001(4) 0.009(4)
N2 0.031(4) 0.029(3) 0.012(3) -0.005(2) -0.004(3) 0.010(3)
N1 0.031(4) 0.029(3) 0.012(3) -0.005(2) -0.004(3) 0.010(3)
C2 0.047(7) 0.034(6) 0.009(6) 0.005(4) -0.002(5) 0.008(5)
O2 0.027(4) 0.038(5) 0.034(5) -0.014(4) 0.006(3) 0.007(3)
C1 0.022(5) 0.030(6) 0.025(6) 0.004(4) -0.002(4) 0.008(4)

loop_
_atom_type_symbol
_atom_type_description
_atom_type_scat_dispersion_real
_atom_type_scat_dispersion_imag
_atom_type_scat_source
C C 0.0033 0.0016 'International Tables Vol C Tables 4.2.6.8 and 6.1.1.4'
H H 0.0000 0.0000 'International Tables Vol C Tables 4.2.6.8 and 6.1.1.4'
N N 0.0061 0.0033 'International Tables Vol C Tables 4.2.6.8 and 6.1.1.4'
O O 0.0106 0.0060 'International Tables Vol C Tables 4.2.6.8 and 6.1.1.4'
S S 0.1246 0.1234 'International Tables Vol C Tables 4.2.6.8 and 6.1.1.4'
Zn Zn 0.2839 1.4301 'International Tables Vol C Tables 4.2.6.8 and 6.1.1.4'

loop_
_geom_angle_atom_site_label_1
_geom_angle_atom_site_label_2
_geom_angle_atom_site_label_3
_geom_angle
_geom_angle_site_symmetry_1
_geom_angle_site_symmetry_3
_geom_angle_publ_flag
O1 Zn1 O2 99.7(3) . 15_554 ?
N2 Zn1 O1 113.7(4) 8 . ?
N2 Zn1 O2 105.8(4) 8 15_554 ?
N1 Zn1 O1 104.9(4) . . ?
N1 Zn1 N2 118.5(4) . 8 ?
N1 Zn1 O2 112.7(4) . 15_554 ?
C6 O1 Zn1 136.8(7) . . ?
O3 C4 C3 120.8(11) . . ?
O3 C4 N3 122.3(11) . . ?
N3 C4 C3 116.9(10) . . ?
O1 C6 C5 118.5(10) . . ?
O1 C6 O2 124.6(11) . . ?
O2 C6 C5 116.5(10) . . ?
C2 C3 C4 125.6(10) . . ?
C2 C3 C1 105.1(10) . . ?
C1 C3 C4 129.1(10) . . ?
C4 N3 C5 120.6(9) . . ?
N3 C5 C6 112.5(9) . . ?
N1 N2 Zn1 120.4(7) . 15_554 ?
C2 N2 Zn1 132.4(8) 6_664 15_554 ?
C2 N2 N1 107.2(9) 6_664 . ?
N2 N1 Zn1 126.8(7) . . ?
C1 N1 Zn1 124.6(8) 6_664 . ?
C1 N1 N2 108.3(9) 6_664 . ?
N2 C2 C3 111.2(10) 6_665 . ?
C6 O2 Zn1 117.4(7) . 8 ?
N1 C1 C3 108.2(10) 6_665 . ?
O4 S1 C7 106.9 . . ?
O4 S1 C8 106.9 . . ?
C8 S1 C7 96.4 . . ?
C8A S1A C7A 96.4 . . ?
O4A S1A C7A 106.9 . . ?
O4A S1A C8A 106.9 . . ?

loop_
_geom_bond_atom_site_label_1
_geom_bond_atom_site_label_2
_geom_bond_distance
_geom_bond_site_symmetry_2
_geom_bond_publ_flag
Zn1 O1 1.969(7) . ?
Zn1 N2 1.965(9) 8 ?
Zn1 N1 1.957(10) . ?
Zn1 O2 1.981(8) 15_554 ?
O1 C6 1.257(13) . ?
C4 O3 1.244(15) . ?
C4 C3 1.473(16) . ?
C4 N3 1.343(15) . ?
C6 C5 1.490(16) . ?
C6 O2 1.285(14) . ?
C3 C2 1.370(16) . ?
C3 C1 1.406(15) . ?
N3 C5 1.480(14) . ?
N2 Zn1 1.965(9) 15_554 ?
N2 N1 1.380(13) . ?
N2 C2 1.340(16) 6_664 ?
N1 C1 1.362(15) 6_664 ?
C2 N2 1.340(16) 6_665 ?
O2 Zn1 1.981(8) 8 ?
C1 N1 1.362(15) 6_665 ?
S1 O4 1.5039 . ?
S1 C7 1.8122 . ?
S1 C8 1.8121 . ?
S1A C7A 1.8121 . ?
S1A C8A 1.8120 . ?
S1A O4A 1.5034 . ?
